data_7046614
loop_
_publ_author_name
'Rani, Varsha'
'Boda, Manjusha'
'Raju, Saravanan'
'Naresh Patwari, G.'
'Singh, Harkesh B.'
'Butcher, Ray J.'

_publ_section_title
;
 Synthesis and structure of arylselenium(ii) and aryltellurium(ii) cations
 based on rigid 5-tert-butyl-1,3-bis-(N-pentylbenzimidazol-2'-yl)benzenes.
;
_journal_issue 27
_journal_name_full 'Dalton transactions (Cambridge, England : 2003)'
_journal_page_first 9114
_journal_page_last 9127
_journal_paper_doi 10.1039/c8dt01148f
_journal_volume 47
_journal_year 2018
_chemical_formula_moiety 'C34 H42 N4'
_chemical_formula_sum 'C34 H42 N4'
_chemical_formula_weight 506.71
_space_group_crystal_system triclinic
_space_group_IT_number 2
_space_group_name_Hall '-P 1'
_space_group_name_H-M_alt 'P -1'
_symmetry_space_group_name_Hall '-P 1'
_symmetry_space_group_name_H-M 'P -1'
_atom_sites_solution_hydrogens geom
_atom_sites_solution_primary direct
_atom_sites_solution_secondary difmap
_audit_creation_method SHELXL-2016/6
_audit_update_record
;
2017-07-18 deposited with the CCDC.
2018-06-11 downloaded from the CCDC.
;
_cell_angle_alpha 75.601(4)
_cell_angle_beta 76.154(3)
_cell_angle_gamma 89.915(3)
_cell_formula_units_Z 4
_cell_length_a 11.6647(7)
_cell_length_b 16.1563(9)
_cell_length_c 16.5266(10)
_cell_measurement_reflns_used 9902
_cell_measurement_temperature 120(2)
_cell_measurement_theta_max 66.844
_cell_measurement_theta_min 2.829
_cell_volume 2923.5(3)
_computing_cell_refinement 'Bruker Apex 2'
_computing_data_collection 'Bruker Apex 2'
_computing_data_reduction 'Bruker Apex 2'
_computing_molecular_graphics 'SHELXTL (Sheldrick, 2008)'
_computing_publication_material 'SHELXTL (Sheldrick, 2008)'
_computing_structure_refinement 'SHELXL-2016/6 (Sheldrick, 2015)'
_computing_structure_solution 'Superflip (Palatinus et al. 2007)'
_diffrn_ambient_temperature 120(2)
_diffrn_measured_fraction_theta_full 0.943
_diffrn_measured_fraction_theta_max 0.943
_diffrn_measurement_device_type 'Bruker Apex 2 CCD diffractometer'
_diffrn_measurement_method '\w scans'
_diffrn_radiation_type MoK\a
_diffrn_radiation_wavelength 0.71073
_diffrn_reflns_av_R_equivalents 0.0747
_diffrn_reflns_av_unetI/netI 0.1102
_diffrn_reflns_Laue_measured_fraction_full 0.943
_diffrn_reflns_Laue_measured_fraction_max 0.943
_diffrn_reflns_limit_h_max 11
_diffrn_reflns_limit_h_min -13
_diffrn_reflns_limit_k_max 19
_diffrn_reflns_limit_k_min -19
_diffrn_reflns_limit_l_max 19
_diffrn_reflns_limit_l_min -19
_diffrn_reflns_number 19937
_diffrn_reflns_point_group_measured_fraction_full 0.943
_diffrn_reflns_point_group_measured_fraction_max 0.943
_diffrn_reflns_theta_full 25.124
_diffrn_reflns_theta_max 25.124
_diffrn_reflns_theta_min 1.304
_exptl_absorpt_coefficient_mu 0.068
_exptl_absorpt_correction_T_max 0.7529
_exptl_absorpt_correction_T_min 0.5577
_exptl_absorpt_correction_type multi-scan
_exptl_absorpt_process_details 'Sadabs (Sheldrick, 1996)'
_exptl_crystal_colour colourless
_exptl_crystal_density_diffrn 1.151
_exptl_crystal_density_method 'not measured'
_exptl_crystal_description plate
_exptl_crystal_F_000 1096
_exptl_crystal_size_max 0.200
_exptl_crystal_size_mid 0.190
_exptl_crystal_size_min 0.010
_refine_diff_density_max 0.849
_refine_diff_density_min -0.604
_refine_diff_density_rms 0.114
_refine_ls_extinction_method none
_refine_ls_goodness_of_fit_ref 1.027
_refine_ls_hydrogen_treatment constr
_refine_ls_matrix_type full
_refine_ls_number_parameters 747
_refine_ls_number_reflns 9832
_refine_ls_number_restraints 220
_refine_ls_restrained_S_all 1.031
_refine_ls_R_factor_all 0.1395
_refine_ls_R_factor_gt 0.1166
_refine_ls_shift/su_max 0.005
_refine_ls_shift/su_mean 0.000
_refine_ls_structure_factor_coef Fsqd
_refine_ls_weighting_details 'w=1/[\s^2^(Fo^2^)+(0.1843P)^2^+5.0650P] where P=(Fo^2^+2Fc^2^)/3'
_refine_ls_weighting_scheme calc
_refine_ls_wR_factor_gt 0.3022
_refine_ls_wR_factor_ref 0.3221
_reflns_Friedel_coverage 0.000
_reflns_number_gt 7186
_reflns_number_total 9832
_reflns_threshold_expression 'I > 2\s(I)'
_cod_data_source_file c8dt01148f2.cif
_cod_data_source_block shelx_CCDC4
_cod_depositor_comments 'Adding full bibliography for 7046607--7046616.cif.'
_cod_database_code 7046614
_shelx_shelxl_version_number 2016/6
_shelx_space_group_comment
;
The symmetry employed for this shelxl refinement is uniquely defined
by the following loop, which should always be used as a source of
symmetry information in preference to the above space-group names.
They are only intended as comments.
;

loop_
_space_group_symop_operation_xyz
'x, y, z'
'-x, -y, -z'

loop_
_atom_site_label
_atom_site_type_symbol
_atom_site_fract_x
_atom_site_fract_y
_atom_site_fract_z
_atom_site_U_iso_or_equiv
_atom_site_adp_type
_atom_site_occupancy
_atom_site_site_symmetry_order
_atom_site_calc_flag
_atom_site_refinement_flags_posn
_atom_site_refinement_flags_adp
_atom_site_refinement_flags_occupancy
_atom_site_disorder_assembly
_atom_site_disorder_group
N1A N 0.5973(3) 0.9883(2) 0.1163(2) 0.0302(8) Uani 1 1 d . . . . .
N2A N 0.7381(2) 1.0704(2) 0.1367(2) 0.0287(8) Uani 1 1 d D . . . .
N3A N 0.6302(3) 0.6749(2) 0.1621(2) 0.0319(8) Uani 1 1 d . . . . .
N4A N 0.7902(3) 0.6105(2) 0.1951(2) 0.0295(8) Uani 1 1 d D . . . .
C1A C 0.7130(3) 0.8346(3) 0.1765(3) 0.0297(9) Uani 1 1 d . . . . .
H1AA H 0.673899 0.834862 0.132210 0.036 Uiso 1 1 calc R U . . .
C2A C 0.7320(4) 0.9113(3) 0.1981(3) 0.0311(9) Uani 1 1 d . . . . .
C3A C 0.7896(4) 0.9087(2) 0.2629(3) 0.0318(9) Uani 1 1 d . . . . .
H3AA H 0.798826 0.959871 0.279905 0.038 Uiso 1 1 calc R U . . .
C4A C 0.8341(4) 0.8353(3) 0.3039(3) 0.0337(9) Uani 1 1 d . . . . .
C5A C 0.8117(4) 0.7600(3) 0.2818(3) 0.0329(9) Uani 1 1 d . . . . .
H5AA H 0.839038 0.708035 0.310306 0.039 Uiso 1 1 calc R U . . .
C6A C 0.7505(4) 0.7587(3) 0.2191(3) 0.0303(9) Uani 1 1 d . . . . .
C7A C 0.9048(4) 0.8379(3) 0.3701(3) 0.0373(10) Uani 1 1 d . . . . .
C8A C 0.9945(5) 0.9161(3) 0.3362(4) 0.0498(13) Uani 1 1 d . . . . .
H8AA H 0.951995 0.968729 0.333376 0.075 Uiso 1 1 calc R U . . .
H8AB H 1.041836 0.916313 0.278543 0.075 Uiso 1 1 calc R U . . .
H8AC H 1.046681 0.913047 0.375239 0.075 Uiso 1 1 calc R U . . .
C9A C 0.8220(5) 0.8442(4) 0.4539(4) 0.0584(14) Uani 1 1 d . . . . .
H9AA H 0.765873 0.794011 0.476494 0.088 Uiso 1 1 calc R U . . .
H9AB H 0.778677 0.896240 0.443605 0.088 Uiso 1 1 calc R U . . .
H9AC H 0.868026 0.846479 0.495849 0.088 Uiso 1 1 calc R U . . .
C10A C 0.9754(6) 0.7583(4) 0.3872(4) 0.0590(15) Uani 1 1 d . . . . .
H10A H 0.920711 0.707423 0.413254 0.089 Uiso 1 1 calc R U . . .
H10B H 1.023990 0.763805 0.426638 0.089 Uiso 1 1 calc R U . . .
H10C H 1.026581 0.752533 0.332726 0.089 Uiso 1 1 calc R U . . .
C11A C 0.6888(4) 0.9896(3) 0.1508(3) 0.0305(9) Uani 1 1 d . . . . .
C12A C 0.5862(3) 1.0726(2) 0.0767(3) 0.0278(8) Uani 1 1 d . . . . .
C13A C 0.5093(4) 1.1096(3) 0.0269(3) 0.0328(9) Uani 1 1 d . . . . .
H13A H 0.450607 1.075391 0.016861 0.039 Uiso 1 1 calc R U . . .
C14A C 0.5205(4) 1.1976(3) -0.0076(3) 0.0328(9) Uani 1 1 d . . . . .
H14A H 0.468082 1.223830 -0.041028 0.039 Uiso 1 1 calc R U . . .
C15A C 0.6077(4) 1.2486(3) 0.0059(3) 0.0324(9) Uani 1 1 d . . . . .
H15A H 0.612544 1.308729 -0.018192 0.039 Uiso 1 1 calc R U . . .
C16A C 0.6869(4) 1.2137(3) 0.0535(3) 0.0322(9) Uani 1 1 d . . . . .
H16A H 0.746867 1.248037 0.061904 0.039 Uiso 1 1 calc R U . . .
C17A C 0.6741(3) 1.1255(2) 0.0883(3) 0.0293(9) Uani 1 1 d . . . . .
C18A C 0.8483(6) 1.1003(7) 0.1523(7) 0.0313(9) Uani 0.537(10) 1 d D . P A 1
H18A H 0.894676 1.140238 0.098741 0.038 Uiso 0.537(10) 1 calc R U P A 1
H18B H 0.896231 1.050661 0.166773 0.038 Uiso 0.537(10) 1 calc R U P A 1
C19A C 0.8257(6) 1.1460(9) 0.2260(8) 0.0338(14) Uani 0.537(10) 1 d D . P A 1
H19A H 0.779093 1.196449 0.211841 0.041 Uiso 0.537(10) 1 calc R U P A 1
H19B H 0.779885 1.106539 0.280138 0.041 Uiso 0.537(10) 1 calc R U P A 1
C20A C 0.9454(9) 1.1747(9) 0.2384(5) 0.042(2) Uani 0.537(10) 1 d D . P A 1
H20A H 0.992883 1.124449 0.251063 0.050 Uiso 0.537(10) 1 calc R U P A 1
H20B H 0.990308 1.215354 0.184781 0.050 Uiso 0.537(10) 1 calc R U P A 1
C21A C 0.9230(15) 1.2183(6) 0.3137(6) 0.064(3) Uani 0.537(10) 1 d D . P A 1
H21A H 0.850254 1.250086 0.314979 0.076 Uiso 0.537(10) 1 calc R U P A 1
H21B H 0.990086 1.259523 0.305359 0.076 Uiso 0.537(10) 1 calc R U P A 1
C22A C 0.9093(11) 1.1494(8) 0.3998(5) 0.070(3) Uani 0.537(10) 1 d D . P A 1
H22A H 0.977583 1.113897 0.395777 0.104 Uiso 0.537(10) 1 calc R U P A 1
H22B H 0.836751 1.113319 0.411445 0.104 Uiso 0.537(10) 1 calc R U P A 1
H22C H 0.904849 1.177365 0.446586 0.104 Uiso 0.537(10) 1 calc R U P A 1
C18C C 0.8453(6) 1.1025(8) 0.1547(8) 0.0313(9) Uani 0.463(10) 1 d D . P A 2
H18E H 0.886308 1.149409 0.105084 0.038 Uiso 0.463(10) 1 calc R U P A 2
H18F H 0.899914 1.055851 0.162533 0.038 Uiso 0.463(10) 1 calc R U P A 2
C19C C 0.8127(7) 1.1357(10) 0.2369(9) 0.0338(14) Uani 0.463(10) 1 d D . P A 2
H19E H 0.748088 1.175263 0.233337 0.041 Uiso 0.463(10) 1 calc R U P A 2
H19F H 0.784585 1.087055 0.288156 0.041 Uiso 0.463(10) 1 calc R U P A 2
C20C C 0.9226(11) 1.1829(11) 0.2455(6) 0.042(2) Uani 0.463(10) 1 d D . P A 2
H20E H 0.989746 1.145332 0.242803 0.050 Uiso 0.463(10) 1 calc R U P A 2
H20F H 0.945514 1.235060 0.197370 0.050 Uiso 0.463(10) 1 calc R U P A 2
C21C C 0.8939(15) 1.2077(11) 0.3324(8) 0.064(3) Uani 0.463(10) 1 d D . P A 2
H21E H 0.836423 1.252885 0.331172 0.076 Uiso 0.463(10) 1 calc R U P A 2
H21F H 0.857856 1.157244 0.379725 0.076 Uiso 0.463(10) 1 calc R U P A 2
C22C C 1.0082(12) 1.2406(10) 0.3487(8) 0.070(3) Uani 0.463(10) 1 d D . P A 2
H22G H 0.988974 1.258941 0.402333 0.104 Uiso 0.463(10) 1 calc R U P A 2
H22H H 1.045224 1.289162 0.300585 0.104 Uiso 0.463(10) 1 calc R U P A 2
H22I H 1.062923 1.194587 0.353389 0.104 Uiso 0.463(10) 1 calc R U P A 2
C23A C 0.7228(4) 0.6805(3) 0.1942(3) 0.0302(9) Uani 1 1 d . . . . .
C24A C 0.6386(4) 0.5982(3) 0.1385(3) 0.0312(9) Uani 1 1 d . . . . .
C25A C 0.5670(4) 0.5610(3) 0.0984(3) 0.0332(9) Uani 1 1 d . . . . .
H25A H 0.498760 0.587306 0.084689 0.040 Uiso 1 1 calc R U . . .
C26A C 0.5997(4) 0.4846(3) 0.0797(3) 0.0346(10) Uani 1 1 d . . . . .
H26A H 0.551794 0.457488 0.053464 0.042 Uiso 1 1 calc R U . . .
C27A C 0.7009(4) 0.4456(3) 0.0978(3) 0.0360(10) Uani 1 1 d . . . . .
H27A H 0.721143 0.393763 0.082069 0.043 Uiso 1 1 calc R U . . .
C28A C 0.7721(4) 0.4806(3) 0.1380(3) 0.0353(10) Uani 1 1 d . . . . .
H28A H 0.839848 0.453664 0.151966 0.042 Uiso 1 1 calc R U . . .
C29A C 0.7382(3) 0.5587(3) 0.1572(3) 0.0294(9) Uani 1 1 d . . . . .
C30A C 0.9052(4) 0.5962(4) 0.2173(4) 0.0340(11) Uani 0.662(6) 1 d D . P B 1
H30A H 0.948422 0.652313 0.205507 0.041 Uiso 0.662(6) 1 calc R U P B 1
H30B H 0.952680 0.563206 0.179547 0.041 Uiso 0.662(6) 1 calc R U P B 1
C31A C 0.8943(8) 0.5477(3) 0.3124(4) 0.0374(17) Uani 0.662(6) 1 d D . P B 1
H31A H 0.969885 0.554919 0.327893 0.045 Uiso 0.662(6) 1 calc R U P B 1
H31B H 0.831633 0.571583 0.350584 0.045 Uiso 0.662(6) 1 calc R U P B 1
C32A C 0.8634(7) 0.4516(3) 0.3249(4) 0.0463(16) Uani 0.662(6) 1 d D . P B 1
H32A H 0.928880 0.426788 0.290014 0.056 Uiso 0.662(6) 1 calc R U P B 1
H32B H 0.791051 0.444723 0.305310 0.056 Uiso 0.662(6) 1 calc R U P B 1
C33A C 0.8433(9) 0.4043(5) 0.4212(4) 0.117(5) Uani 0.662(6) 1 d D U P B 1
H33A H 0.846074 0.341814 0.427561 0.140 Uiso 0.662(6) 1 calc R U P B 1
H33B H 0.764396 0.415695 0.453597 0.140 Uiso 0.662(6) 1 calc R U P B 1
C34A C 0.9403(10) 0.4355(8) 0.4581(5) 0.103(4) Uani 0.662(6) 1 d D . P B 1
H34A H 1.018374 0.431093 0.421327 0.155 Uiso 0.662(6) 1 calc R U P B 1
H34B H 0.934368 0.399948 0.516589 0.155 Uiso 0.662(6) 1 calc R U P B 1
H34C H 0.929687 0.495290 0.459841 0.155 Uiso 0.662(6) 1 calc R U P B 1
C30C C 0.8967(6) 0.5876(8) 0.2273(7) 0.0340(11) Uani 0.338(6) 1 d D . P B 2
H30C H 0.939417 0.639982 0.228534 0.041 Uiso 0.338(6) 1 calc R U P B 2
H30D H 0.950500 0.558678 0.188378 0.041 Uiso 0.338(6) 1 calc R U P B 2
C31C C 0.8594(6) 0.5272(9) 0.3191(8) 0.0374(17) Uani 0.338(6) 1 d D . P B 2
H31C H 0.807078 0.556643 0.358218 0.045 Uiso 0.338(6) 1 calc R U P B 2
H31D H 0.815013 0.475485 0.317995 0.045 Uiso 0.338(6) 1 calc R U P B 2
C32C C 0.9707(9) 0.5012(7) 0.3523(6) 0.0463(16) Uani 0.338(6) 1 d D . P B 2
H32C H 0.983661 0.537622 0.389819 0.056 Uiso 0.338(6) 1 calc R U P B 2
H32D H 1.041026 0.509654 0.302983 0.056 Uiso 0.338(6) 1 calc R U P B 2
C33C C 0.9542(14) 0.4061(7) 0.4037(10) 0.117(5) Uani 0.338(6) 1 d D . P B 2
H33C H 1.028029 0.387690 0.420451 0.140 Uiso 0.338(6) 1 calc R U P B 2
H33D H 0.936334 0.370030 0.367269 0.140 Uiso 0.338(6) 1 calc R U P B 2
C34C C 0.8515(17) 0.3949(13) 0.4852(9) 0.103(4) Uani 0.338(6) 1 d D . P B 2
H34D H 0.840992 0.334680 0.517776 0.155 Uiso 0.338(6) 1 calc R U P B 2
H34E H 0.869910 0.430324 0.521323 0.155 Uiso 0.338(6) 1 calc R U P B 2
H34F H 0.778437 0.412707 0.468269 0.155 Uiso 0.338(6) 1 calc R U P B 2
N1B N 0.1368(3) 0.7441(2) 0.1555(2) 0.0329(8) Uani 1 1 d . . . . .
N2B N 0.2930(3) 0.7907(2) 0.1948(2) 0.0292(8) Uani 1 1 d D . . . .
N3B N 0.0981(3) 0.4519(2) 0.1142(2) 0.0298(8) Uani 1 1 d . . . . .
N4B N 0.2417(3) 0.36083(19) 0.1327(2) 0.0280(7) Uani 1 1 d D . . . .
C1B C 0.2163(3) 0.5762(3) 0.1724(3) 0.0284(8) Uani 1 1 d . . . . .
H1BA H 0.178545 0.598632 0.127321 0.034 Uiso 1 1 calc R U . . .
C2B C 0.2538(3) 0.6307(2) 0.2155(3) 0.0284(9) Uani 1 1 d . . . . .
C3B C 0.3149(4) 0.5965(3) 0.2792(3) 0.0339(9) Uani 1 1 d . . . . .
H3BA H 0.342585 0.633556 0.307917 0.041 Uiso 1 1 calc R U . . .
C4B C 0.3352(4) 0.5109(3) 0.3008(3) 0.0324(9) Uani 1 1 d . . . . .
C5B C 0.2913(4) 0.4572(3) 0.2598(3) 0.0314(9) Uani 1 1 d . . . . .
H5BA H 0.301001 0.397517 0.276543 0.038 Uiso 1 1 calc R U . . .
C6B C 0.2337(4) 0.4885(2) 0.1949(3) 0.0281(8) Uani 1 1 d . . . . .
C7B C 0.4065(5) 0.4732(3) 0.3677(3) 0.0396(10) Uani 1 1 d . . . . .
C8B C 0.4753(5) 0.5441(3) 0.3864(4) 0.0511(13) Uani 1 1 d . . . . .
H8BA H 0.531939 0.518477 0.419200 0.077 Uiso 1 1 calc R U . . .
H8BB H 0.420058 0.575994 0.420016 0.077 Uiso 1 1 calc R U . . .
H8BC H 0.517993 0.583069 0.331876 0.077 Uiso 1 1 calc R U . . .
C9B C 0.3193(5) 0.4229(3) 0.4507(3) 0.0506(13) Uani 1 1 d . . . . .
H9BA H 0.363421 0.393867 0.492139 0.076 Uiso 1 1 calc R U . . .
H9BB H 0.272132 0.380271 0.437402 0.076 Uiso 1 1 calc R U . . .
H9BC H 0.266847 0.462364 0.475667 0.076 Uiso 1 1 calc R U . . .
C10B C 0.4958(5) 0.4127(3) 0.3337(3) 0.0452(11) Uani 1 1 d . . . . .
H10D H 0.547339 0.395069 0.373042 0.068 Uiso 1 1 calc R U . . .
H10E H 0.543758 0.442278 0.276386 0.068 Uiso 1 1 calc R U . . .
H10F H 0.453376 0.362046 0.329852 0.068 Uiso 1 1 calc R U . . .
C11B C 0.2269(3) 0.7215(3) 0.1905(3) 0.0292(9) Uani 1 1 d . . . . .
C12B C 0.1440(4) 0.8322(3) 0.1345(3) 0.0305(9) Uani 1 1 d . . . . .
C13B C 0.0737(4) 0.8909(3) 0.0935(3) 0.0321(9) Uani 1 1 d . . . . .
H13B H 0.008122 0.872102 0.076542 0.039 Uiso 1 1 calc R U . . .
C14B C 0.1035(4) 0.9769(3) 0.0790(3) 0.0374(10) Uani 1 1 d . . . . .
H14B H 0.056357 1.017899 0.052412 0.045 Uiso 1 1 calc R U . . .
C15B C 0.2007(4) 1.0054(3) 0.1021(3) 0.0370(10) Uani 1 1 d . . . . .
H15B H 0.219085 1.065195 0.089425 0.044 Uiso 1 1 calc R U . . .
C16B C 0.2711(4) 0.9497(3) 0.1428(3) 0.0342(10) Uani 1 1 d . . . . .
H16B H 0.336063 0.969172 0.159973 0.041 Uiso 1 1 calc R U . . .
C17B C 0.2406(3) 0.8625(3) 0.1572(3) 0.0284(9) Uani 1 1 d . . . . .
C18B C 0.3963(3) 0.7953(3) 0.2309(2) 0.0331(9) Uani 1 1 d D . . . .
H18C H 0.448815 0.846613 0.197197 0.040 Uiso 1 1 calc R U . . .
H18D H 0.442112 0.743888 0.229292 0.040 Uiso 1 1 calc R U . . .
C19B C 0.3480(2) 0.8005(3) 0.3249(2) 0.0433(11) Uani 1 1 d D . . . .
H19C H 0.292892 0.750277 0.357398 0.052 Uiso 1 1 calc R U . . .
H19D H 0.303866 0.852809 0.325766 0.052 Uiso 1 1 calc R U . . .
C20B C 0.4513(3) 0.8026(3) 0.36814(19) 0.0478(12) Uani 1 1 d D . . . .
H20C H 0.503698 0.854832 0.338105 0.057 Uiso 1 1 calc R U . . .
H20D H 0.498576 0.752145 0.364146 0.057 Uiso 1 1 calc R U . . .
C21B C 0.4012(4) 0.8019(4) 0.4639(2) 0.0627(16) Uani 1 1 d D . . . .
H21C H 0.349822 0.850230 0.467958 0.075 Uiso 1 1 calc R U . . .
H21D H 0.352861 0.747918 0.494727 0.075 Uiso 1 1 calc R U . . .
C22B C 0.5042(5) 0.8097(5) 0.5060(3) 0.083(2) Uani 1 1 d D . . . .
H22D H 0.557025 0.763326 0.499236 0.124 Uiso 1 1 calc R U . . .
H22E H 0.472409 0.805600 0.567482 0.124 Uiso 1 1 calc R U . . .
H22F H 0.548341 0.864989 0.478027 0.124 Uiso 1 1 calc R U . . .
C23B C 0.1902(3) 0.4337(2) 0.1483(3) 0.0275(8) Uani 1 1 d . . . . .
C24B C 0.0882(4) 0.3869(2) 0.0752(3) 0.0285(9) Uani 1 1 d . . . . .
C25B C 0.0088(4) 0.3748(3) 0.0267(3) 0.0324(9) Uani 1 1 d . . . . .
H25B H -0.050930 0.413664 0.017671 0.039 Uiso 1 1 calc R U . . .
C26B C 0.0205(4) 0.3042(3) -0.0076(3) 0.0334(9) Uani 1 1 d . . . . .
H26B H -0.033332 0.293779 -0.039493 0.040 Uiso 1 1 calc R U . . .
C27B C 0.1098(4) 0.2483(3) 0.0038(3) 0.0340(10) Uani 1 1 d . . . . .
H27B H 0.114770 0.200437 -0.020323 0.041 Uiso 1 1 calc R U . . .
C28B C 0.1915(4) 0.2600(3) 0.0490(3) 0.0320(9) Uani 1 1 d . . . . .
H28B H 0.253540 0.222594 0.055252 0.038 Uiso 1 1 calc R U . . .
C29B C 0.1773(3) 0.3300(3) 0.0848(3) 0.0291(9) Uani 1 1 d . . . . .
C30B C 0.3472(3) 0.31843(19) 0.1534(2) 0.0284(10) Uani 0.954(6) 1 d D . P C 1
H30E H 0.397994 0.358986 0.167600 0.034 Uiso 0.954(6) 1 calc R U P C 1
H30F H 0.393576 0.300422 0.102845 0.034 Uiso 0.954(6) 1 calc R U P C 1
C31B C 0.3081(2) 0.2394(2) 0.2309(2) 0.0343(11) Uani 0.954(6) 1 d D . P C 1
H31E H 0.248735 0.202761 0.219831 0.041 Uiso 0.954(6) 1 calc R U P C 1
H31F H 0.271150 0.258172 0.283375 0.041 Uiso 0.954(6) 1 calc R U P C 1
C32B C 0.4165(3) 0.1879(2) 0.2451(2) 0.0401(12) Uani 0.954(6) 1 d D . P C 1
H32E H 0.475256 0.224221 0.257255 0.048 Uiso 0.954(6) 1 calc R U P C 1
H32F H 0.454258 0.169960 0.192340 0.048 Uiso 0.954(6) 1 calc R U P C 1
C33B C 0.3764(4) 0.1081(3) 0.3218(3) 0.0544(15) Uani 0.954(6) 1 d D . P C 1
H33E H 0.343125 0.126190 0.375220 0.065 Uiso 0.954(6) 1 calc R U P C 1
H33F H 0.313963 0.073718 0.311201 0.065 Uiso 0.954(6) 1 calc R U P C 1
C34B C 0.4832(5) 0.0535(3) 0.3325(4) 0.073(2) Uani 0.954(6) 1 d D . P C 1
H34G H 0.520098 0.039973 0.277882 0.110 Uiso 0.954(6) 1 calc R U P C 1
H34H H 0.456208 0.000231 0.377372 0.110 Uiso 0.954(6) 1 calc R U P C 1
H34I H 0.541020 0.085578 0.349184 0.110 Uiso 0.954(6) 1 calc R U P C 1
C30D C 0.298(3) 0.2966(13) 0.1887(16) 0.0284(10) Uani 0.046(6) 1 d D . P C 2
H30G H 0.241827 0.305165 0.240787 0.034 Uiso 0.046(6) 1 calc R U P C 2
H30H H 0.364796 0.338491 0.180117 0.034 Uiso 0.046(6) 1 calc R U P C 2
C31D C 0.357(3) 0.2266(10) 0.2450(18) 0.0343(11) Uani 0.046(6) 1 d D . P C 2
H31G H 0.306069 0.208878 0.304391 0.041 Uiso 0.046(6) 1 calc R U P C 2
H31H H 0.434260 0.249571 0.247586 0.041 Uiso 0.046(6) 1 calc R U P C 2
C32D C 0.375(3) 0.1486(11) 0.2058(16) 0.0401(12) Uani 0.046(6) 1 d D . P C 2
H32G H 0.453763 0.154942 0.164986 0.048 Uiso 0.046(6) 1 calc R U P C 2
H32H H 0.314153 0.145451 0.173721 0.048 Uiso 0.046(6) 1 calc R U P C 2
C33D C 0.365(2) 0.0658(9) 0.279(2) 0.0544(15) Uani 0.046(6) 1 d D . P C 2
H33G H 0.338293 0.078952 0.335514 0.065 Uiso 0.046(6) 1 calc R U P C 2
H33H H 0.306364 0.024103 0.274324 0.065 Uiso 0.046(6) 1 calc R U P C 2
C34D C 0.487(2) 0.027(2) 0.271(4) 0.073(2) Uani 0.046(6) 1 d D . P C 2
H34J H 0.495062 -0.003143 0.329041 0.110 Uiso 0.046(6) 1 calc R U P C 2
H34K H 0.549920 0.072628 0.245242 0.110 Uiso 0.046(6) 1 calc R U P C 2
H34L H 0.494131 -0.013716 0.235452 0.110 Uiso 0.046(6) 1 calc R U P C 2

loop_
_atom_site_aniso_label
_atom_site_aniso_U_11
_atom_site_aniso_U_22
_atom_site_aniso_U_33
_atom_site_aniso_U_23
_atom_site_aniso_U_13
_atom_site_aniso_U_12
N1A 0.0283(17) 0.0234(16) 0.048(2) -0.0187(15) -0.0157(15) 0.0063(13)
N2A 0.0252(17) 0.0204(15) 0.049(2) -0.0193(14) -0.0147(15) 0.0055(13)
N3A 0.0286(18) 0.0246(17) 0.051(2) -0.0200(15) -0.0158(15) 0.0048(13)
N4A 0.0279(17) 0.0219(16) 0.048(2) -0.0188(14) -0.0180(15) 0.0053(13)
C1A 0.027(2) 0.028(2) 0.041(2) -0.0182(17) -0.0116(17) 0.0031(16)
C2A 0.031(2) 0.0230(19) 0.046(2) -0.0190(17) -0.0112(18) 0.0030(15)
C3A 0.036(2) 0.0222(19) 0.045(2) -0.0193(17) -0.0139(18) 0.0026(16)
C4A 0.035(2) 0.031(2) 0.043(2) -0.0203(18) -0.0129(19) 0.0035(17)
C5A 0.035(2) 0.025(2) 0.045(2) -0.0177(18) -0.0147(19) 0.0055(16)
C6A 0.031(2) 0.0235(19) 0.043(2) -0.0187(17) -0.0114(18) 0.0044(15)
C7A 0.045(3) 0.032(2) 0.046(3) -0.0195(19) -0.022(2) 0.0049(19)
C8A 0.053(3) 0.051(3) 0.061(3) -0.024(2) -0.031(3) 0.002(2)
C9A 0.059(3) 0.073(4) 0.053(3) -0.027(3) -0.022(3) 0.004(3)
C10A 0.073(4) 0.048(3) 0.084(4) -0.036(3) -0.052(3) 0.017(3)
C11A 0.030(2) 0.028(2) 0.041(2) -0.0208(17) -0.0123(17) 0.0034(16)
C12A 0.027(2) 0.0245(19) 0.041(2) -0.0195(16) -0.0147(17) 0.0082(15)
C13A 0.031(2) 0.033(2) 0.042(2) -0.0193(18) -0.0123(18) 0.0063(17)
C14A 0.031(2) 0.032(2) 0.043(2) -0.0199(18) -0.0143(18) 0.0111(17)
C15A 0.034(2) 0.0236(19) 0.043(2) -0.0142(17) -0.0094(18) 0.0087(16)
C16A 0.030(2) 0.0249(19) 0.049(3) -0.0188(18) -0.0147(18) 0.0049(16)
C17A 0.027(2) 0.0229(18) 0.047(2) -0.0211(17) -0.0141(17) 0.0080(15)
C18A 0.030(2) 0.0244(19) 0.047(2) -0.0157(17) -0.0173(18) 0.0016(16)
C19A 0.038(3) 0.021(3) 0.046(4) -0.013(3) -0.013(2) -0.004(2)
C20A 0.038(5) 0.039(3) 0.064(4) -0.031(3) -0.024(3) 0.009(4)
C21A 0.087(9) 0.060(5) 0.061(6) -0.032(5) -0.032(6) -0.011(5)
C22A 0.065(5) 0.090(7) 0.079(6) -0.051(6) -0.036(5) 0.010(5)
C18C 0.030(2) 0.0244(19) 0.047(2) -0.0157(17) -0.0173(18) 0.0016(16)
C19C 0.038(3) 0.021(3) 0.046(4) -0.013(3) -0.013(2) -0.004(2)
C20C 0.038(5) 0.039(3) 0.064(4) -0.031(3) -0.024(3) 0.009(4)
C21C 0.087(9) 0.060(5) 0.061(6) -0.032(5) -0.032(6) -0.011(5)
C22C 0.065(5) 0.090(7) 0.079(6) -0.051(6) -0.036(5) 0.010(5)
C23A 0.028(2) 0.0252(19) 0.044(2) -0.0172(17) -0.0118(17) 0.0012(15)
C24A 0.028(2) 0.0247(19) 0.048(2) -0.0176(17) -0.0136(18) 0.0036(15)
C25A 0.030(2) 0.027(2) 0.052(3) -0.0164(18) -0.0221(19) 0.0059(16)
C26A 0.030(2) 0.030(2) 0.052(3) -0.0188(19) -0.0162(19) 0.0003(17)
C27A 0.035(2) 0.028(2) 0.055(3) -0.0248(19) -0.016(2) 0.0045(17)
C28A 0.035(2) 0.025(2) 0.055(3) -0.0215(19) -0.017(2) 0.0060(17)
C29A 0.026(2) 0.0234(19) 0.047(2) -0.0189(17) -0.0124(17) 0.0013(15)
C30A 0.029(2) 0.030(2) 0.056(3) -0.024(2) -0.019(2) 0.0072(18)
C31A 0.043(5) 0.026(4) 0.064(4) -0.028(3) -0.037(4) 0.005(3)
C32A 0.045(4) 0.038(3) 0.063(4) -0.017(3) -0.023(3) 0.001(3)
C33A 0.162(9) 0.088(6) 0.111(7) -0.049(6) -0.029(7) -0.006(7)
C34A 0.086(8) 0.169(14) 0.074(7) -0.044(8) -0.043(7) 0.017(8)
C30C 0.029(2) 0.030(2) 0.056(3) -0.024(2) -0.019(2) 0.0072(18)
C31C 0.043(5) 0.026(4) 0.064(4) -0.028(3) -0.037(4) 0.005(3)
C32C 0.045(4) 0.038(3) 0.063(4) -0.017(3) -0.023(3) 0.001(3)
C33C 0.162(9) 0.088(6) 0.111(7) -0.049(6) -0.029(7) -0.006(7)
C34C 0.086(8) 0.169(14) 0.074(7) -0.044(8) -0.043(7) 0.017(8)
N1B 0.0297(18) 0.0282(18) 0.052(2) -0.0237(16) -0.0172(16) 0.0064(14)
N2B 0.0276(17) 0.0248(16) 0.045(2) -0.0209(15) -0.0153(15) 0.0051(13)
N3B 0.0257(17) 0.0282(17) 0.047(2) -0.0236(15) -0.0150(15) 0.0054(13)
N4B 0.0243(16) 0.0213(15) 0.047(2) -0.0175(14) -0.0161(15) 0.0038(13)
C1B 0.027(2) 0.028(2) 0.038(2) -0.0173(17) -0.0145(17) 0.0049(15)
C2B 0.026(2) 0.0245(19) 0.043(2) -0.0181(17) -0.0146(17) 0.0053(15)
C3B 0.038(2) 0.032(2) 0.040(2) -0.0199(18) -0.0136(19) -0.0002(17)
C4B 0.038(2) 0.030(2) 0.038(2) -0.0163(17) -0.0192(18) 0.0026(17)
C5B 0.037(2) 0.0257(19) 0.039(2) -0.0166(17) -0.0166(18) 0.0035(16)
C6B 0.029(2) 0.0251(19) 0.037(2) -0.0166(16) -0.0120(17) 0.0042(15)
C7B 0.055(3) 0.032(2) 0.040(2) -0.0127(18) -0.024(2) 0.002(2)
C8B 0.068(3) 0.043(3) 0.056(3) -0.017(2) -0.037(3) -0.001(2)
C9B 0.069(4) 0.047(3) 0.043(3) -0.016(2) -0.023(2) 0.001(2)
C10B 0.051(3) 0.041(3) 0.052(3) -0.013(2) -0.028(2) 0.004(2)
C11B 0.026(2) 0.027(2) 0.042(2) -0.0201(17) -0.0111(17) 0.0037(15)
C12B 0.030(2) 0.0250(19) 0.046(2) -0.0200(17) -0.0159(18) 0.0039(16)
C13B 0.029(2) 0.029(2) 0.050(3) -0.0203(18) -0.0192(18) 0.0088(16)
C14B 0.030(2) 0.035(2) 0.057(3) -0.027(2) -0.016(2) 0.0137(18)
C15B 0.038(2) 0.0226(19) 0.057(3) -0.0202(19) -0.015(2) 0.0059(17)
C16B 0.028(2) 0.027(2) 0.056(3) -0.0216(19) -0.0168(19) 0.0047(16)
C17B 0.0250(19) 0.0249(19) 0.041(2) -0.0176(17) -0.0086(17) 0.0040(15)
C18B 0.030(2) 0.027(2) 0.051(3) -0.0179(18) -0.0191(19) 0.0012(16)
C19B 0.051(3) 0.037(2) 0.052(3) -0.024(2) -0.021(2) -0.001(2)
C20B 0.050(3) 0.049(3) 0.057(3) -0.027(2) -0.023(2) 0.000(2)
C21B 0.064(4) 0.073(4) 0.058(3) -0.026(3) -0.019(3) -0.005(3)
C22B 0.103(6) 0.090(5) 0.070(4) -0.025(4) -0.043(4) -0.006(4)
C23B 0.028(2) 0.0226(18) 0.039(2) -0.0150(16) -0.0132(17) 0.0060(15)
C24B 0.029(2) 0.0229(18) 0.042(2) -0.0160(16) -0.0147(17) 0.0027(15)
C25B 0.030(2) 0.031(2) 0.045(2) -0.0191(18) -0.0158(18) 0.0060(16)
C26B 0.033(2) 0.033(2) 0.044(2) -0.0206(18) -0.0145(18) -0.0009(17)
C27B 0.036(2) 0.030(2) 0.046(2) -0.0237(18) -0.0134(19) -0.0003(17)
C28B 0.029(2) 0.0249(19) 0.050(3) -0.0212(18) -0.0123(18) 0.0032(15)
C29B 0.027(2) 0.0251(19) 0.042(2) -0.0180(17) -0.0117(17) 0.0005(15)
C30B 0.024(2) 0.0234(19) 0.046(3) -0.0170(18) -0.0171(19) 0.0067(16)
C31B 0.036(3) 0.026(2) 0.049(3) -0.0156(19) -0.018(2) 0.0092(18)
C32B 0.044(3) 0.037(2) 0.046(3) -0.016(2) -0.018(2) 0.018(2)
C33B 0.068(4) 0.046(3) 0.049(3) -0.013(2) -0.013(3) 0.021(3)
C34B 0.090(5) 0.066(4) 0.064(4) -0.015(3) -0.021(4) 0.044(4)
C30D 0.024(2) 0.0234(19) 0.046(3) -0.0170(18) -0.0171(19) 0.0067(16)
C31D 0.036(3) 0.026(2) 0.049(3) -0.0156(19) -0.018(2) 0.0092(18)
C32D 0.044(3) 0.037(2) 0.046(3) -0.016(2) -0.018(2) 0.018(2)
C33D 0.068(4) 0.046(3) 0.049(3) -0.013(2) -0.013(3) 0.021(3)
C34D 0.090(5) 0.066(4) 0.064(4) -0.015(3) -0.021(4) 0.044(4)

loop_
_atom_type_symbol
_atom_type_description
_atom_type_scat_dispersion_real
_atom_type_scat_dispersion_imag
_atom_type_scat_source
C C 0.0033 0.0016 'International Tables Vol C Tables 4.2.6.8 and 6.1.1.4'
H H 0.0000 0.0000 'International Tables Vol C Tables 4.2.6.8 and 6.1.1.4'
N N 0.0061 0.0033 'International Tables Vol C Tables 4.2.6.8 and 6.1.1.4'

loop_
_geom_angle_atom_site_label_1
_geom_angle_atom_site_label_2
_geom_angle_atom_site_label_3
_geom_angle
C11A N1A C12A 105.1(3)
C11A N2A C17A 106.5(3)
C11A N2A C18A 131.3(6)
C17A N2A C18A 121.4(6)
C11A N2A C18C 132.6(6)
C17A N2A C18C 120.5(6)
C23A N3A C24A 105.1(3)
C23A N4A C29A 105.7(3)
C23A N4A C30A 129.5(4)
C29A N4A C30A 124.2(4)
C23A N4A C30C 131.9(6)
C29A N4A C30C 122.4(6)
C6A C1A C2A 120.6(4)
C6A C1A H1AA 119.7
C2A C1A H1AA 119.7
C3A C2A C1A 118.3(4)
C3A C2A C11A 123.9(3)
C1A C2A C11A 117.8(4)
C4A C3A C2A 123.0(4)
C4A C3A H3AA 118.5
C2A C3A H3AA 118.5
C3A C4A C5A 117.1(4)
C3A C4A C7A 120.6(4)
C5A C4A C7A 122.3(4)
C6A C5A C4A 122.0(4)
C6A C5A H5AA 119.0
C4A C5A H5AA 119.0
C1A C6A C5A 119.0(4)
C1A C6A C23A 116.9(4)
C5A C6A C23A 124.2(4)
C9A C7A C4A 109.9(4)
C9A C7A C10A 109.2(5)
C4A C7A C10A 111.6(4)
C9A C7A C8A 109.0(4)
C4A C7A C8A 110.0(4)
C10A C7A C8A 107.1(4)
C7A C8A H8AA 109.5
C7A C8A H8AB 109.5
H8AA C8A H8AB 109.5
C7A C8A H8AC 109.5
H8AA C8A H8AC 109.5
H8AB C8A H8AC 109.5
C7A C9A H9AA 109.5
C7A C9A H9AB 109.5
H9AA C9A H9AB 109.5
C7A C9A H9AC 109.5
H9AA C9A H9AC 109.5
H9AB C9A H9AC 109.5
C7A C10A H10A 109.5
C7A C10A H10B 109.5
H10A C10A H10B 109.5
C7A C10A H10C 109.5
H10A C10A H10C 109.5
H10B C10A H10C 109.5
N1A C11A N2A 113.1(4)
N1A C11A C2A 122.5(4)
N2A C11A C2A 124.4(4)
N1A C12A C13A 130.9(4)
N1A C12A C17A 110.0(4)
C13A C12A C17A 119.1(4)
C14A C13A C12A 118.4(4)
C14A C13A H13A 120.8
C12A C13A H13A 120.8
C13A C14A C15A 121.3(4)
C13A C14A H14A 119.4
C15A C14A H14A 119.4
C16A C15A C14A 121.8(4)
C16A C15A H15A 119.1
C14A C15A H15A 119.1
C15A C16A C17A 116.4(4)
C15A C16A H16A 121.8
C17A C16A H16A 121.8
N2A C17A C16A 131.5(4)
N2A C17A C12A 105.3(3)
C16A C17A C12A 123.1(4)
N2A C18A C19A 112.8(6)
N2A C18A H18A 109.0
C19A C18A H18A 109.0
N2A C18A H18B 109.0
C19A C18A H18B 109.0
H18A C18A H18B 107.8
C20A C19A C18A 109.45(10)
C20A C19A H19A 109.8
C18A C19A H19A 109.8
C20A C19A H19B 109.8
C18A C19A H19B 109.8
H19A C19A H19B 108.2
C21A C20A C19A 109.53(10)
C21A C20A H20A 109.8
C19A C20A H20A 109.8
C21A C20A H20B 109.8
C19A C20A H20B 109.8
H20A C20A H20B 108.2
C20A C21A C22A 109.48(10)
C20A C21A H21A 109.8
C22A C21A H21A 109.8
C20A C21A H21B 109.8
C22A C21A H21B 109.8
H21A C21A H21B 108.2
C21A C22A H22A 109.5
C21A C22A H22B 109.5
H22A C22A H22B 109.5
C21A C22A H22C 109.5
H22A C22A H22C 109.5
H22B C22A H22C 109.5
N2A C18C C19C 110.5(7)
N2A C18C H18E 109.5
C19C C18C H18E 109.5
N2A C18C H18F 109.5
C19C C18C H18F 109.5
H18E C18C H18F 108.1
C20C C19C C18C 109.46(10)
C20C C19C H19E 109.8
C18C C19C H19E 109.8
C20C C19C H19F 109.8
C18C C19C H19F 109.8
H19E C19C H19F 108.2
C21C C20C C19C 109.52(10)
C21C C20C H20E 109.8
C19C C20C H20E 109.8
C21C C20C H20F 109.8
C19C C20C H20F 109.8
H20E C20C H20F 108.2
C22C C21C C20C 109.8(6)
C22C C21C H21E 109.7
C20C C21C H21E 109.7
C22C C21C H21F 109.7
C20C C21C H21F 109.7
H21E C21C H21F 108.2
C21C C22C H22G 109.5
C21C C22C H22H 109.5
H22G C22C H22H 109.5
C21C C22C H22I 109.5
H22G C22C H22I 109.5
H22H C22C H22I 109.5
N3A C23A N4A 112.8(3)
N3A C23A C6A 120.9(4)
N4A C23A C6A 126.1(4)
N3A C24A C29A 109.7(3)
N3A C24A C25A 130.0(4)
C29A C24A C25A 120.2(4)
C26A C25A C24A 117.1(4)
C26A C25A H25A 121.4
C24A C25A H25A 121.4
C25A C26A C27A 122.3(4)
C25A C26A H26A 118.8
C27A C26A H26A 118.8
C28A C27A C26A 121.5(4)
C28A C27A H27A 119.2
C26A C27A H27A 119.2
C27A C28A C29A 115.9(4)
C27A C28A H28A 122.0
C29A C28A H28A 122.0
N4A C29A C24A 106.6(3)
N4A C29A C28A 130.6(4)
C24A C29A C28A 122.8(4)
N4A C30A C31A 113.7(5)
N4A C30A H30A 108.8
C31A C30A H30A 108.8
N4A C30A H30B 108.8
C31A C30A H30B 108.8
H30A C30A H30B 107.7
C32A C31A C30A 109.54(10)
C32A C31A H31A 109.8
C30A C31A H31A 109.8
C32A C31A H31B 109.8
C30A C31A H31B 109.8
H31A C31A H31B 108.2
C31A C32A C33A 109.56(10)
C31A C32A H32A 109.8
C33A C32A H32A 109.8
C31A C32A H32B 109.8
C33A C32A H32B 109.8
H32A C32A H32B 108.2
C32A C33A C34A 109.50(10)
C32A C33A H33A 109.8
C34A C33A H33A 109.8
C32A C33A H33B 109.8
C34A C33A H33B 109.8
H33A C33A H33B 108.2
C33A C34A H34A 109.5
C33A C34A H34B 109.5
H34A C34A H34B 109.5
C33A C34A H34C 109.5
H34A C34A H34C 109.5
H34B C34A H34C 109.5
N4A C30C C31C 109.2(7)
N4A C30C H30C 109.8
C31C C30C H30C 109.8
N4A C30C H30D 109.8
C31C C30C H30D 109.8
H30C C30C H30D 108.3
C32C C31C C30C 109.50(10)
C32C C31C H31C 109.8
C30C C31C H31C 109.8
C32C C31C H31D 109.8
C30C C31C H31D 109.8
H31C C31C H31D 108.2
C31C C32C C33C 109.51(10)
C31C C32C H32C 109.8
C33C C32C H32C 109.8
C31C C32C H32D 109.8
C33C C32C H32D 109.8
H32C C32C H32D 108.2
C32C C33C C34C 109.48(10)
C32C C33C H33C 109.8
C34C C33C H33C 109.8
C32C C33C H33D 109.8
C34C C33C H33D 109.8
H33C C33C H33D 108.2
C33C C34C H34D 109.5
C33C C34C H34E 109.5
H34D C34C H34E 109.5
C33C C34C H34F 109.5
H34D C34C H34F 109.5
H34E C34C H34F 109.5
C11B N1B C12B 104.9(3)
C11B N2B C17B 105.3(3)
C11B N2B C18B 131.5(3)
C17B N2B C18B 123.2(3)
C23B N3B C24B 104.6(3)
C23B N4B C29B 106.3(3)
C23B N4B C30D 128.6(11)
C29B N4B C30D 116.5(11)
C23B N4B C30B 132.5(3)
C29B N4B C30B 121.1(3)
C2B C1B C6B 120.6(4)
C2B C1B H1BA 119.7
C6B C1B H1BA 119.7
C1B C2B C3B 118.6(4)
C1B C2B C11B 117.0(4)
C3B C2B C11B 124.4(3)
C4B C3B C2B 121.6(4)
C4B C3B H3BA 119.2
C2B C3B H3BA 119.2
C3B C4B C5B 118.4(4)
C3B C4B C7B 122.2(4)
C5B C4B C7B 119.4(4)
C6B C5B C4B 121.8(4)
C6B C5B H5BA 119.1
C4B C5B H5BA 119.1
C5B C6B C1B 118.8(4)
C5B C6B C23B 122.9(4)
C1B C6B C23B 118.2(4)
C8B C7B C10B 107.9(4)
C8B C7B C9B 110.2(4)
C10B C7B C9B 109.3(4)
C8B C7B C4B 111.1(4)
C10B C7B C4B 110.2(4)
C9B C7B C4B 108.2(4)
C7B C8B H8BA 109.5
C7B C8B H8BB 109.5
H8BA C8B H8BB 109.5
C7B C8B H8BC 109.5
H8BA C8B H8BC 109.5
H8BB C8B H8BC 109.5
C7B C9B H9BA 109.5
C7B C9B H9BB 109.5
H9BA C9B H9BB 109.5
C7B C9B H9BC 109.5
H9BA C9B H9BC 109.5
H9BB C9B H9BC 109.5
C7B C10B H10D 109.5
C7B C10B H10E 109.5
H10D C10B H10E 109.5
C7B C10B H10F 109.5
H10D C10B H10F 109.5
H10E C10B H10F 109.5
N1B C11B N2B 113.2(3)
N1B C11B C2B 120.8(3)
N2B C11B C2B 125.9(4)
N1B C12B C17B 110.4(4)
N1B C12B C13B 130.2(4)
C17B C12B C13B 119.4(4)
C14B C13B C12B 117.5(4)
C14B C13B H13B 121.2
C12B C13B H13B 121.2
C13B C14B C15B 121.8(4)
C13B C14B H14B 119.1
C15B C14B H14B 119.1
C16B C15B C14B 122.2(4)
C16B C15B H15B 118.9
C14B C15B H15B 118.9
C15B C16B C17B 115.7(4)
C15B C16B H16B 122.2
C17B C16B H16B 122.2
N2B C17B C12B 106.2(3)
N2B C17B C16B 130.4(4)
C12B C17B C16B 123.4(4)
N2B C18B C19B 106.9(2)
N2B C18B H18C 110.3
C19B C18B H18C 110.3
N2B C18B H18D 110.3
C19B C18B H18D 110.3
H18C C18B H18D 108.6
C18B C19B C20B 109.92(10)
C18B C19B H19C 109.7
C20B C19B H19C 109.7
C18B C19B H19D 109.7
C20B C19B H19D 109.7
H19C C19B H19D 108.2
C19B C20B C21B 109.36(10)
C19B C20B H20C 109.8
C21B C20B H20C 109.8
C19B C20B H20D 109.8
C21B C20B H20D 109.8
H20C C20B H20D 108.3
C22B C21B C20B 109.62(10)
C22B C21B H21C 109.7
C20B C21B H21C 109.7
C22B C21B H21D 109.7
C20B C21B H21D 109.7
H21C C21B H21D 108.2
C21B C22B H22D 109.5
C21B C22B H22E 109.5
H22D C22B H22E 109.5
C21B C22B H22F 109.5
H22D C22B H22F 109.5
H22E C22B H22F 109.5
N3B C23B N4B 113.0(3)
N3B C23B C6B 122.6(3)
N4B C23B C6B 124.4(4)
N3B C24B C29B 110.7(3)
N3B C24B C25B 129.6(4)
C29B C24B C25B 119.5(3)
C26B C25B C24B 117.7(4)
C26B C25B H25B 121.1
C24B C25B H25B 121.1
C25B C26B C27B 121.2(4)
C25B C26B H26B 119.4
C27B C26B H26B 119.4
C28B C27B C26B 122.4(4)
C28B C27B H27B 118.8
C26B C27B H27B 118.8
C27B C28B C29B 115.9(4)
C27B C28B H28B 122.0
C29B C28B H28B 122.0
N4B C29B C28B 131.4(4)
N4B C29B C24B 105.3(3)
C28B C29B C24B 123.2(4)
N4B C30B C31B 109.5(2)
N4B C30B H30E 109.8
C31B C30B H30E 109.8
N4B C30B H30F 109.8
C31B C30B H30F 109.8
H30E C30B H30F 108.2
C30B C31B C32B 109.76(10)
C30B C31B H31E 109.7
C32B C31B H31E 109.7
C30B C31B H31F 109.7
C32B C31B H31F 109.7
H31E C31B H31F 108.2
C31B C32B C33B 109.47(10)
C31B C32B H32E 109.8
C33B C32B H32E 109.8
C31B C32B H32F 109.8
C33B C32B H32F 109.8
H32E C32B H32F 108.2
C34B C33B C32B 109.61(10)
C34B C33B H33E 109.7
C32B C33B H33E 109.7
C34B C33B H33F 109.7
C32B C33B H33F 109.7
H33E C33B H33F 108.2
C33B C34B H34G 109.5
C33B C34B H34H 109.5
H34G C34B H34H 109.5
C33B C34B H34I 109.5
H34G C34B H34I 109.5
H34H C34B H34I 109.5
N4B C30D C31D 177.5(17)
N4B C30D H30G 90.8
C31D C30D H30G 90.8
N4B C30D H30H 90.8
C31D C30D H30H 90.8
H30G C30D H30H 102.9
C30D C31D C32D 109.48(10)
C30D C31D H31G 109.8
C32D C31D H31G 109.8
C30D C31D H31H 109.8
C32D C31D H31H 109.8
H31G C31D H31H 108.2
C31D C32D C33D 109.47(10)
C31D C32D H32G 109.8
C33D C32D H32G 109.8
C31D C32D H32H 109.8
C33D C32D H32H 109.8
H32G C32D H32H 108.2
C34D C33D C32D 109.47(10)
C34D C33D H33G 109.8
C32D C33D H33G 109.8
C34D C33D H33H 109.8
C32D C33D H33H 109.8
H33G C33D H33H 108.2
C33D C34D H34J 109.5
C33D C34D H34K 109.5
H34J C34D H34K 109.5
C33D C34D H34L 109.5
H34J C34D H34L 109.5
H34K C34D H34L 109.5

loop_
_geom_bond_atom_site_label_1
_geom_bond_atom_site_label_2
_geom_bond_distance
N1A C11A 1.327(6)
N1A C12A 1.377(5)
N2A C11A 1.369(5)
N2A C17A 1.385(6)
N2A C18A 1.476(3)
N2A C18C 1.476(3)
N3A C23A 1.325(6)
N3A C24A 1.385(5)
N4A C23A 1.375(5)
N4A C29A 1.382(5)
N4A C30A 1.476(3)
N4A C30C 1.476(3)
C1A C6A 1.380(6)
C1A C2A 1.405(5)
C1A H1AA 0.9500
C2A C3A 1.386(6)
C2A C11A 1.470(6)
C3A C4A 1.379(6)
C3A H3AA 0.9500
C4A C5A 1.396(6)
C4A C7A 1.528(6)
C5A C6A 1.396(6)
C5A H5AA 0.9500
C6A C23A 1.482(5)
C7A C9A 1.513(7)
C7A C10A 1.530(7)
C7A C8A 1.542(7)
C8A H8AA 0.9800
C8A H8AB 0.9800
C8A H8AC 0.9800
C9A H9AA 0.9800
C9A H9AB 0.9800
C9A H9AC 0.9800
C10A H10A 0.9800
C10A H10B 0.9800
C10A H10C 0.9800
C12A C13A 1.395(6)
C12A C17A 1.413(5)
C13A C14A 1.388(6)
C13A H13A 0.9500
C14A C15A 1.402(6)
C14A H14A 0.9500
C15A C16A 1.384(6)
C15A H15A 0.9500
C16A C17A 1.391(6)
C16A H16A 0.9500
C18A C19A 1.5464(15)
C18A H18A 0.9900
C18A H18B 0.9900
C19A C20A 1.5463(15)
C19A H19A 0.9900
C19A H19B 0.9900
C20A C21A 1.5460(15)
C20A H20A 0.9900
C20A H20B 0.9900
C21A C22A 1.5465(15)
C21A H21A 0.9900
C21A H21B 0.9900
C22A H22A 0.9800
C22A H22B 0.9800
C22A H22C 0.9800
C18C C19C 1.5464(15)
C18C H18E 0.9900
C18C H18F 0.9900
C19C C20C 1.5463(15)
C19C H19E 0.9900
C19C H19F 0.9900
C20C C21C 1.5460(15)
C20C H20E 0.9900
C20C H20F 0.9900
C21C C22C 1.541(12)
C21C H21E 0.9900
C21C H21F 0.9900
C22C H22G 0.9800
C22C H22H 0.9800
C22C H22I 0.9800
C24A C29A 1.387(6)
C24A C25A 1.401(6)
C25A C26A 1.377(6)
C25A H25A 0.9500
C26A C27A 1.398(6)
C26A H26A 0.9500
C27A C28A 1.380(6)
C27A H27A 0.9500
C28A C29A 1.409(5)
C28A H28A 0.9500
C30A C31A 1.5460(15)
C30A H30A 0.9900
C30A H30B 0.9900
C31A C32A 1.5458(15)
C31A H31A 0.9900
C31A H31B 0.9900
C32A C33A 1.5460(15)
C32A H32A 0.9900
C32A H32B 0.9900
C33A C34A 1.5462(15)
C33A H33A 0.9900
C33A H33B 0.9900
C34A H34A 0.9800
C34A H34B 0.9800
C34A H34C 0.9800
C30C C31C 1.5463(15)
C30C H30C 0.9900
C30C H30D 0.9900
C31C C32C 1.5461(15)
C31C H31C 0.9900
C31C H31D 0.9900
C32C C33C 1.5463(15)
C32C H32C 0.9900
C32C H32D 0.9900
C33C C34C 1.5464(15)
C33C H33C 0.9900
C33C H33D 0.9900
C34C H34D 0.9800
C34C H34E 0.9800
C34C H34F 0.9800
N1B C11B 1.326(6)
N1B C12B 1.376(5)
N2B C11B 1.385(5)
N2B C17B 1.388(5)
N2B C18B 1.477(3)
N3B C23B 1.329(5)
N3B C24B 1.379(5)
N4B C23B 1.374(5)
N4B C29B 1.386(5)
N4B C30D 1.476(3)
N4B C30B 1.477(3)
C1B C2B 1.392(5)
C1B C6B 1.399(6)
C1B H1BA 0.9500
C2B C3B 1.410(6)
C2B C11B 1.476(6)
C3B C4B 1.375(6)
C3B H3BA 0.9500
C4B C5B 1.391(5)
C4B C7B 1.546(6)
C5B C6B 1.390(6)
C5B H5BA 0.9500
C6B C23B 1.470(5)
C7B C8B 1.532(6)
C7B C10B 1.532(7)
C7B C9B 1.535(7)
C8B H8BA 0.9800
C8B H8BB 0.9800
C8B H8BC 0.9800
C9B H9BA 0.9800
C9B H9BB 0.9800
C9B H9BC 0.9800
C10B H10D 0.9800
C10B H10E 0.9800
C10B H10F 0.9800
C12B C17B 1.395(6)
C12B C13B 1.405(6)
C13B C14B 1.380(6)
C13B H13B 0.9500
C14B C15B 1.393(6)
C14B H14B 0.9500
C15B C16B 1.377(7)
C15B H15B 0.9500
C16B C17B 1.400(6)
C16B H16B 0.9500
C18B C19B 1.5439(15)
C18B H18C 0.9900
C18B H18D 0.9900
C19B C20B 1.5451(15)
C19B H19C 0.9900
C19B H19D 0.9900
C20B C21B 1.5474(15)
C20B H20C 0.9900
C20B H20D 0.9900
C21B C22B 1.5447(15)
C21B H21C 0.9900
C21B H21D 0.9900
C22B H22D 0.9800
C22B H22E 0.9800
C22B H22F 0.9800
C24B C29B 1.398(6)
C24B C25B 1.405(6)
C25B C26B 1.388(6)
C25B H25B 0.9500
C26B C27B 1.394(6)
C26B H26B 0.9500
C27B C28B 1.383(6)
C27B H27B 0.9500
C28B C29B 1.394(5)
C28B H28B 0.9500
C30B C31B 1.5447(15)
C30B H30E 0.9900
C30B H30F 0.9900
C31B C32B 1.5454(15)
C31B H31E 0.9900
C31B H31F 0.9900
C32B C33B 1.5465(15)
C32B H32E 0.9900
C32B H32F 0.9900
C33B C34B 1.5453(15)
C33B H33E 0.9900
C33B H33F 0.9900
C34B H34G 0.9800
C34B H34H 0.9800
C34B H34I 0.9800
C30D C31D 1.5464(15)
C30D H30G 0.9900
C30D H30H 0.9900
C31D C32D 1.5464(15)
C31D H31G 0.9900
C31D H31H 0.9900
C32D C33D 1.5465(15)
C32D H32G 0.9900
C32D H32H 0.9900
C33D C34D 1.5464(15)
C33D H33G 0.9900
C33D H33H 0.9900
C34D H34J 0.9800
C34D H34K 0.9800
C34D H34L 0.9800

loop_
_geom_hbond_atom_site_label_D
_geom_hbond_atom_site_label_H
_geom_hbond_atom_site_label_A
_geom_hbond_distance_DH
_geom_hbond_distance_HA
_geom_hbond_distance_DA
_geom_hbond_angle_DHA
_geom_hbond_site_symmetry_A
C30A H30A N1B 0.99 2.50 3.397(6) 150.7 1_655
C30C H30C N1B 0.99 2.69 3.548(11) 144.5 1_655
C18B H18D N3A 0.99 2.60 3.483(5) 149.2 .

loop_
_geom_torsion_atom_site_label_1
_geom_torsion_atom_site_label_2
_geom_torsion_atom_site_label_3
_geom_torsion_atom_site_label_4
_geom_torsion
C6A C1A C2A C3A 0.2(6)
C6A C1A C2A C11A -179.4(4)
C1A C2A C3A C4A 3.4(6)
C11A C2A C3A C4A -177.1(4)
C2A C3A C4A C5A -4.4(7)
C2A C3A C4A C7A 175.4(4)
C3A C4A C5A C6A 2.0(6)
C7A C4A C5A C6A -177.8(4)
C2A C1A C6A C5A -2.4(6)
C2A C1A C6A C23A 177.9(4)
C4A C5A C6A C1A 1.3(6)
C4A C5A C6A C23A -179.0(4)
C3A C4A C7A C9A 75.6(6)
C5A C4A C7A C9A -104.6(5)
C3A C4A C7A C10A -163.2(5)
C5A C4A C7A C10A 16.7(7)
C3A C4A C7A C8A -44.4(6)
C5A C4A C7A C8A 135.4(5)
C12A N1A C11A N2A 0.6(5)
C12A N1A C11A C2A -178.7(4)
C17A N2A C11A N1A -0.8(5)
C18A N2A C11A N1A -170.4(6)
C18C N2A C11A N1A -173.3(7)
C17A N2A C11A C2A 178.5(4)
C18A N2A C11A C2A 8.8(8)
C18C N2A C11A C2A 6.0(9)
C3A C2A C11A N1A -152.2(4)
C1A C2A C11A N1A 27.3(6)
C3A C2A C11A N2A 28.6(6)
C1A C2A C11A N2A -151.9(4)
C11A N1A C12A C13A 176.7(4)
C11A N1A C12A C17A -0.1(4)
N1A C12A C13A C14A -178.1(4)
C17A C12A C13A C14A -1.5(6)
C12A C13A C14A C15A 0.8(6)
C13A C14A C15A C16A 0.5(6)
C14A C15A C16A C17A -1.0(6)
C11A N2A C17A C16A -177.8(4)
C18A N2A C17A C16A -6.9(8)
C18C N2A C17A C16A -4.2(8)
C11A N2A C17A C12A 0.7(4)
C18A N2A C17A C12A 171.5(5)
C18C N2A C17A C12A 174.2(6)
C15A C16A C17A N2A 178.5(4)
C15A C16A C17A C12A 0.3(6)
N1A C12A C17A N2A -0.4(5)
C13A C12A C17A N2A -177.6(4)
N1A C12A C17A C16A 178.3(4)
C13A C12A C17A C16A 1.1(6)
C11A N2A C18A C19A -110.8(10)
C17A N2A C18A C19A 80.9(10)
N2A C18A C19A C20A 179.7(10)
C18A C19A C20A C21A -178.5(9)
C19A C20A C21A C22A 86.1(12)
C11A N2A C18C C19C -101.0(11)
C17A N2A C18C C19C 87.3(11)
N2A C18C C19C C20C -170.3(11)
C18C C19C C20C C21C -174.0(12)
C19C C20C C21C C22C 170.3(15)
C24A N3A C23A N4A -1.5(5)
C24A N3A C23A C6A 174.2(4)
C29A N4A C23A N3A 2.6(5)
C30A N4A C23A N3A 173.2(4)
C30C N4A C23A N3A -177.5(7)
C29A N4A C23A C6A -172.8(4)
C30A N4A C23A C6A -2.2(7)
C30C N4A C23A C6A 7.1(9)
C1A C6A C23A N3A -26.8(6)
C5A C6A C23A N3A 153.5(4)
C1A C6A C23A N4A 148.3(4)
C5A C6A C23A N4A -31.4(7)
C23A N3A C24A C29A -0.2(5)
C23A N3A C24A C25A -177.5(5)
N3A C24A C25A C26A 177.6(4)
C29A C24A C25A C26A 0.5(7)
C24A C25A C26A C27A -1.2(7)
C25A C26A C27A C28A 1.9(7)
C26A C27A C28A C29A -1.7(7)
C23A N4A C29A C24A -2.5(5)
C30A N4A C29A C24A -173.8(4)
C30C N4A C29A C24A 177.5(6)
C23A N4A C29A C28A 177.3(5)
C30A N4A C29A C28A 6.0(8)
C30C N4A C29A C28A -2.7(9)
N3A C24A C29A N4A 1.7(5)
C25A C24A C29A N4A 179.3(4)
N3A C24A C29A C28A -178.1(4)
C25A C24A C29A C28A -0.4(7)
C27A C28A C29A N4A -178.7(4)
C27A C28A C29A C24A 1.0(7)
C23A N4A C30A C31A 94.4(5)
C29A N4A C30A C31A -96.5(5)
N4A C30A C31A C32A 76.1(7)
C30A C31A C32A C33A -175.8(6)
C31A C32A C33A C34A -43.5(10)
C23A N4A C30C C31C 96.4(11)
C29A N4A C30C C31C -83.6(10)
N4A C30C C31C C32C 178.7(10)
C30C C31C C32C C33C -141.4(12)
C31C C32C C33C C34C -64.6(14)
C6B C1B C2B C3B 3.1(6)
C6B C1B C2B C11B -177.2(4)
C1B C2B C3B C4B -1.6(6)
C11B C2B C3B C4B 178.7(4)
C2B C3B C4B C5B -1.6(7)
C2B C3B C4B C7B 177.3(4)
C3B C4B C5B C6B 3.5(7)
C7B C4B C5B C6B -175.5(4)
C4B C5B C6B C1B -2.1(6)
C4B C5B C6B C23B 177.8(4)
C2B C1B C6B C5B -1.3(6)
C2B C1B C6B C23B 178.9(4)
C3B C4B C7B C8B -14.9(6)
C5B C4B C7B C8B 164.1(4)
C3B C4B C7B C10B -134.4(4)
C5B C4B C7B C10B 44.5(6)
C3B C4B C7B C9B 106.2(5)
C5B C4B C7B C9B -74.9(5)
C12B N1B C11B N2B 0.9(5)
C12B N1B C11B C2B -175.3(4)
C17B N2B C11B N1B -1.5(5)
C18B N2B C11B N1B 177.5(4)
C17B N2B C11B C2B 174.4(4)
C18B N2B C11B C2B -6.5(7)
C1B C2B C11B N1B 24.9(6)
C3B C2B C11B N1B -155.4(4)
C1B C2B C11B N2B -150.8(4)
C3B C2B C11B N2B 28.9(7)
C11B N1B C12B C17B 0.2(5)
C11B N1B C12B C13B 178.0(5)
N1B C12B C13B C14B -178.6(4)
C17B C12B C13B C14B -0.9(6)
C12B C13B C14B C15B 1.2(7)
C13B C14B C15B C16B -1.7(7)
C14B C15B C16B C17B 1.7(7)
C11B N2B C17B C12B 1.5(4)
C18B N2B C17B C12B -177.6(3)
C11B N2B C17B C16B -178.9(4)
C18B N2B C17B C16B 1.9(7)
N1B C12B C17B N2B -1.1(5)
C13B C12B C17B N2B -179.2(4)
N1B C12B C17B C16B 179.3(4)
C13B C12B C17B C16B 1.2(6)
C15B C16B C17B N2B 179.0(4)
C15B C16B C17B C12B -1.5(6)
C11B N2B C18B C19B -92.6(5)
C17B N2B C18B C19B 86.4(4)
N2B C18B C19B C20B 178.1(4)
C18B C19B C20B C21B -176.4(4)
C19B C20B C21B C22B -176.5(5)
C24B N3B C23B N4B 0.6(5)
C24B N3B C23B C6B 178.6(4)
C29B N4B C23B N3B 0.0(5)
C30D N4B C23B N3B -145.9(17)
C30B N4B C23B N3B 176.6(4)
C29B N4B C23B C6B -177.8(4)
C30D N4B C23B C6B 36.2(18)
C30B N4B C23B C6B -1.2(7)
C5B C6B C23B N3B 151.7(4)
C1B C6B C23B N3B -28.5(6)
C5B C6B C23B N4B -30.6(6)
C1B C6B C23B N4B 149.2(4)
C23B N3B C24B C29B -1.1(5)
C23B N3B C24B C25B -177.6(4)
N3B C24B C25B C26B 178.3(4)
C29B C24B C25B C26B 2.0(6)
C24B C25B C26B C27B -1.5(7)
C25B C26B C27B C28B -0.4(7)
C26B C27B C28B C29B 1.8(7)
C23B N4B C29B C28B 177.8(5)
C30D N4B C29B C28B -31.5(16)
C30B N4B C29B C28B 0.7(7)
C23B N4B C29B C24B -0.7(4)
C30D N4B C29B C24B 150.0(15)
C30B N4B C29B C24B -177.8(3)
C27B C28B C29B N4B -179.5(4)
C27B C28B C29B C24B -1.3(6)
N3B C24B C29B N4B 1.1(5)
C25B C24B C29B N4B 178.0(4)
N3B C24B C29B C28B -177.5(4)
C25B C24B C29B C28B -0.6(7)
C23B N4B C30B C31B 103.2(5)
C29B N4B C30B C31B -80.5(5)
N4B C30B C31B C32B 172.4(3)
C30B C31B C32B C33B -179.0(4)
C31B C32B C33B C34B 176.5(5)
C30D C31D C32D C33D -149(2)
C31D C32D C33D C34D -113(3)
